data_7057592
loop_
_publ_author_name
'Souza, Matheus S.'
'Diniz, Luan F.'
'Vogt, Lautaro'
'Carvalho, Paulo S.'
'D&#x2019;vries, Richard F.'
'Ellena, Javier'

_publ_section_title
;
 Avoiding irreversible 5-fluorocytosine hydration via supramolecular
 synthesis of pharmaceutical cocrystals
;
_journal_issue 18
_journal_name_full 'New Journal of Chemistry'
_journal_page_first 14994
_journal_paper_doi 10.1039/C8NJ02647E
_journal_volume 42
_journal_year 2018
_chemical_formula_moiety 'C4 H4 F N3 O, C7 H7 N O2'
_chemical_formula_sum 'C11 H11 F N4 O3'
_chemical_formula_weight 266.24
_chemical_name_common '5-Fluorocytosine; 5-Flucytosine; 5-FC; 5FC-PABA'
_chemical_name_systematic '5-Fluorocytosine p-aminobenzoic acid cocrystal'
_space_group_crystal_system monoclinic
_space_group_IT_number 14
_space_group_name_Hall '-P 2ybc'
_space_group_name_H-M_alt 'P 1 21/c 1'
_symmetry_space_group_name_Hall '-P 2ybc'
_symmetry_space_group_name_H-M 'P 1 21/c 1'
_atom_sites_solution_hydrogens mixed
_atom_sites_solution_primary dual
_audit_creation_date 2017-08-02
_audit_creation_method
;
Olex2 1.2
(compiled 2017.07.20 svn.r3457 for OlexSys, GUI svn.r5370)
;
_audit_update_record
;
2018-07-17 deposited with the CCDC.
2018-07-26 downloaded from the CCDC.
;
_cell_angle_alpha 90
_cell_angle_beta 97.567(6)
_cell_angle_gamma 90
_cell_formula_units_Z 4
_cell_length_a 4.8695(3)
_cell_length_b 24.4911(16)
_cell_length_c 9.8792(6)
_cell_measurement_reflns_used 5687
_cell_measurement_temperature 298(2)
_cell_measurement_theta_max 28.3520
_cell_measurement_theta_min 4.1420
_cell_volume 1167.93(13)
_computing_cell_refinement 'CrysAlisPro 1.171.38.43 (Rigaku OD, 2015)'
_computing_data_collection 'CrysAlisPro 1.171.38.43 (Rigaku OD, 2015)'
_computing_data_reduction 'CrysAlisPro 1.171.38.43 (Rigaku OD, 2015)'
_computing_molecular_graphics 'Olex2 (Dolomanov et al., 2009)'
_computing_publication_material 'Olex2 (Dolomanov et al., 2009)'
_computing_structure_refinement 'ShelXL (Sheldrick, 2015)'
_computing_structure_solution 'ShelXT (Sheldrick, 2015)'
_diffrn_ambient_temperature 298(2)
_diffrn_detector_area_resol_mean 5.2923
_diffrn_detector_type AtlasS2
_diffrn_measured_fraction_theta_full 0.998
_diffrn_measured_fraction_theta_max 0.995
_diffrn_measurement_details
;
List of Runs (angles in degrees, time in seconds):

  # Type    Start    End  Width  t~exp~   \w     \q     \k     \f   Frames
#--------------------------------------------------------------------------
  1  \w    -17.00  84.00   1.00   20.00    --   11.26  57.00 -60.00  101
  2  \w    -84.00  17.00   1.00   20.00    --  -11.49 -57.00   0.00  101
  3  \w    -40.00  62.00   1.00   20.00    --  -11.49  57.00 150.00  102
  4  \w    -63.00  36.00   1.00   20.00    --   11.26 -38.00 -60.00   99
  5  \w    -20.00  52.00   1.00   20.00    --   11.26 -99.00 -90.00   72
  6  \w     34.00  98.00   1.00   20.00    --   11.26-178.00 150.00   64
  7  \w    -13.00  45.00   1.00   20.00    --   11.26  38.00-150.00   58
  8  \w    -20.00  29.00   1.00   20.00    --  -11.49 -99.00 150.00   49
;
_diffrn_measurement_device 'four-circle diffractometer'
_diffrn_measurement_device_type 'SuperNova, Dual, Cu at zero, AtlasS2'
_diffrn_measurement_method '\w scans'
_diffrn_radiation_type MoK\a
_diffrn_radiation_wavelength 0.71073
_diffrn_reflns_av_R_equivalents 0.0642
_diffrn_reflns_av_unetI/netI 0.0288
_diffrn_reflns_Laue_measured_fraction_full 0.998
_diffrn_reflns_Laue_measured_fraction_max 0.995
_diffrn_reflns_limit_h_max 6
_diffrn_reflns_limit_h_min -6
_diffrn_reflns_limit_k_max 31
_diffrn_reflns_limit_k_min -31
_diffrn_reflns_limit_l_max 12
_diffrn_reflns_limit_l_min -12
_diffrn_reflns_number 19318
_diffrn_reflns_point_group_measured_fraction_full 0.998
_diffrn_reflns_point_group_measured_fraction_max 0.995
_diffrn_reflns_theta_full 26.000
_diffrn_reflns_theta_max 27.485
_diffrn_reflns_theta_min 3.925
_exptl_absorpt_coefficient_mu 0.124
_exptl_absorpt_correction_T_max 1.00000
_exptl_absorpt_correction_T_min 0.68237
_exptl_absorpt_correction_type multi-scan
_exptl_absorpt_process_details
;
CrysAlisPro 1.171.38.43 (Rigaku Oxford Diffraction, 2015)
Empirical absorption correction using spherical harmonics,
 implemented in SCALE3 ABSPACK scaling algorithm.
;
_exptl_crystal_colour 'clear light colourless'
_exptl_crystal_colour_lustre clear
_exptl_crystal_colour_modifier light
_exptl_crystal_colour_primary colourless
_exptl_crystal_density_diffrn 1.514
_exptl_crystal_description needle
_exptl_crystal_F_000 552
_exptl_crystal_size_max 0.22
_exptl_crystal_size_mid 0.06
_exptl_crystal_size_min 0.03
_refine_diff_density_max 0.263
_refine_diff_density_min -0.222
_refine_diff_density_rms 0.049
_refine_ls_extinction_method none
_refine_ls_goodness_of_fit_ref 1.074
_refine_ls_hydrogen_treatment constr
_refine_ls_matrix_type full
_refine_ls_number_parameters 210
_refine_ls_number_reflns 2671
_refine_ls_number_restraints 30
_refine_ls_restrained_S_all 1.070
_refine_ls_R_factor_all 0.0674
_refine_ls_R_factor_gt 0.0565
_refine_ls_shift/su_max 0.000
_refine_ls_shift/su_mean 0.000
_refine_ls_structure_factor_coef Fsqd
_refine_ls_weighting_details 'w=1/[\s^2^(Fo^2^)+(0.0615P)^2^+0.6472P] where P=(Fo^2^+2Fc^2^)/3'
_refine_ls_weighting_scheme calc
_refine_ls_wR_factor_gt 0.1426
_refine_ls_wR_factor_ref 0.1500
_reflns_Friedel_coverage 0.000
_reflns_number_gt 2204
_reflns_number_total 2671
_reflns_threshold_expression 'I > 2\s(I)'
_cod_data_source_file c8nj02647e2.cif
_cod_data_source_block 5fc-paba
_cod_depositor_comments 'Adding full bibliography for 7057591--7057593.cif.'
_cod_original_cell_volume 1167.92(13)
_cod_database_code 7057592
_shelx_shelxl_version_number 2014/7
_shelx_space_group_comment
;
The symmetry employed for this shelxl refinement is uniquely defined
by the following loop, which should always be used as a source of
symmetry information in preference to the above space-group names.
They are only intended as comments.
;
_olex2_refinement_description
;
1. Fixed Uiso
 At 1.2 times of:
  All C(H) groups, All N(H) groups, All N(H,H) groups
 At 1.5 times of:
  All O(H) groups
2. Rigid body (RIGU) restrains
 C9, C8, C13', C12', C11, C10
 with sigma for 1-2 distances of 0.004 and sigma for 1-3 distances of 0.004
3. Others
 Fixed Sof: C12'(0.45) H12'(0.45) C13'(0.45) H13'(0.45) C9(0.55) H9(0.55)
 C10(0.55) H10(0.55) C13(0.55) H13(0.55) C12(0.55) H12(0.55) C9'(0.45)
 H9'(0.45) C10'(0.45) H10'(0.45)
4.a Rotating group:
 N4(H4A,H4B)
4.b Aromatic/amide H refined with riding coordinates:
 N1(H1), C6(H6), C12'(H12'), C13'(H13'), C9(H9), C10(H10), C13(H13), C12(H12),
 C9'(H9'), C10'(H10')
4.c X=CH2 refined with riding coordinates:
 N41(H41A,H41B)
4.d Idealised tetrahedral OH refined as rotating group:
 O2(H2)
;
_olex2_submission_special_instructions 'No special instructions were received'
_oxdiff_exptl_absorpt_empirical_details
;
Empirical correction (ABSPACK) includes:
- Absorption correction using spherical harmonics
- Frame scaling
;

loop_
_space_group_symop_operation_xyz
'x, y, z'
'-x, y+1/2, -z+1/2'
'-x, -y, -z'
'x, -y-1/2, z-1/2'

loop_
_atom_site_label
_atom_site_type_symbol
_atom_site_fract_x
_atom_site_fract_y
_atom_site_fract_z
_atom_site_U_iso_or_equiv
_atom_site_adp_type
_atom_site_occupancy
_atom_site_site_symmetry_order
_atom_site_calc_flag
_atom_site_refinement_flags_posn
_atom_site_refinement_flags_adp
_atom_site_refinement_flags_occupancy
_atom_site_disorder_assembly
_atom_site_disorder_group
F51 F 1.2139(3) 0.38927(5) 0.73200(14) 0.0533(4) Uani 1 1 d . . . . .
O21 O 0.6099(3) 0.55150(6) 0.89420(15) 0.0464(4) Uani 1 1 d . . . . .
O3 O 0.4557(3) 0.59011(6) 0.51824(17) 0.0507(4) Uani 1 1 d . . . . .
N3 N 0.9205(3) 0.52309(6) 0.75648(16) 0.0358(4) Uani 1 1 d . . . . .
N1 N 0.7384(3) 0.46281(7) 0.90823(16) 0.0391(4) Uani 1 1 d . . . . .
H1 H 0.6311 0.4573 0.9694 0.047 Uiso 1 1 calc R . . . .
N41 N 1.2451(3) 0.49100(7) 0.62606(16) 0.0401(4) Uani 1 1 d . . . . .
H41A H 1.2589 0.5231 0.5923 0.048 Uiso 1 1 calc R . . . .
H41B H 1.3431 0.4646 0.6008 0.048 Uiso 1 1 calc R . . . .
O2 O 0.8132(4) 0.62549(7) 0.6494(2) 0.0698(6) Uani 1 1 d . . . . .
H2 H 0.8360 0.5935 0.6723 0.105 Uiso 1 1 calc GR . . . .
C4 C 1.0734(4) 0.48225(7) 0.71672(18) 0.0338(4) Uani 1 1 d . . . . .
C5 C 1.0545(4) 0.42927(8) 0.7736(2) 0.0370(4) Uani 1 1 d . . . . .
N4 N 0.3108(5) 0.84280(8) 0.3695(2) 0.0623(6) Uani 1 1 d . . . . .
H4A H 0.1856 0.8412 0.2979 0.075 Uiso 1 1 d GR . . . .
H4B H 0.4495 0.8687 0.3754 0.075 Uiso 1 1 d GR . . . .
C2 C 0.7517(4) 0.51409(8) 0.85384(19) 0.0352(4) Uani 1 1 d . . . . .
C6 C 0.8889(4) 0.42051(8) 0.8687(2) 0.0392(4) Uani 1 1 d . . . . .
H6 H 0.8768 0.3861 0.9071 0.047 Uiso 1 1 calc R . . . .
C7 C 0.5899(4) 0.62979(8) 0.5595(2) 0.0377(4) Uani 1 1 d . . . . .
C11 C 0.3849(4) 0.79077(8) 0.4142(2) 0.0428(5) Uani 1 1 d . U . . .
C8 C 0.5223(4) 0.68584(8) 0.51251(19) 0.0363(4) Uani 1 1 d . U . . .
C12' C 0.5433(13) 0.7832(2) 0.5374(6) 0.0410(12) Uani 0.45 1 d . U P A 2
H12' H 0.6118 0.8135 0.5876 0.049 Uiso 0.45 1 calc R . P A 2
C13' C 0.6034(11) 0.73211(19) 0.5886(5) 0.0377(10) Uani 0.45 1 d . U P A 2
H13' H 0.7001 0.7283 0.6757 0.045 Uiso 0.45 1 calc R . P A 2
C9 C 0.2685(9) 0.69536(17) 0.4420(5) 0.0459(9) Uani 0.55 1 d . U P A 1
H9 H 0.1450 0.6665 0.4237 0.055 Uiso 0.55 1 calc R . P A 1
C10 C 0.1905(10) 0.74713(17) 0.3968(5) 0.0496(9) Uani 0.55 1 d . U P A 1
H10 H 0.0108 0.7535 0.3551 0.059 Uiso 0.55 1 calc R . P A 1
C13 C 0.7116(10) 0.72911(17) 0.5354(5) 0.0483(10) Uani 0.55 1 d . . P A 1
H13 H 0.8878 0.7231 0.5818 0.058 Uiso 0.55 1 calc R . P A 1
C12 C 0.6350(12) 0.7806(2) 0.4889(6) 0.0516(12) Uani 0.55 1 d . . P A 1
H12 H 0.7582 0.8094 0.5091 0.062 Uiso 0.55 1 calc R . P A 1
C9' C 0.3671(10) 0.69338(19) 0.3839(5) 0.0363(10) Uani 0.45 1 d . . P A 2
H9' H 0.3032 0.6630 0.3327 0.044 Uiso 0.45 1 calc R . P A 2
C10' C 0.3078(10) 0.74454(18) 0.3321(5) 0.0389(10) Uani 0.45 1 d . . P A 2
H10' H 0.2175 0.7488 0.2437 0.047 Uiso 0.45 1 calc R . P A 2

loop_
_atom_site_aniso_label
_atom_site_aniso_U_11
_atom_site_aniso_U_22
_atom_site_aniso_U_33
_atom_site_aniso_U_23
_atom_site_aniso_U_13
_atom_site_aniso_U_12
F51 0.0622(8) 0.0371(7) 0.0644(8) 0.0046(6) 0.0231(6) 0.0103(6)
O21 0.0576(9) 0.0392(8) 0.0442(8) 0.0031(6) 0.0130(7) 0.0097(7)
O3 0.0602(10) 0.0319(8) 0.0597(10) 0.0039(6) 0.0062(8) -0.0064(7)
N3 0.0403(8) 0.0328(8) 0.0333(8) 0.0034(6) 0.0013(6) 0.0012(7)
N1 0.0441(9) 0.0398(9) 0.0339(8) 0.0041(7) 0.0074(7) 0.0023(7)
N41 0.0471(10) 0.0350(9) 0.0395(9) 0.0029(7) 0.0098(7) -0.0009(7)
O2 0.0815(12) 0.0393(9) 0.0785(13) 0.0163(8) -0.0267(10) -0.0060(8)
C4 0.0353(9) 0.0340(9) 0.0297(9) -0.0008(7) -0.0049(7) -0.0028(7)
C5 0.0400(10) 0.0322(9) 0.0383(10) 0.0005(7) 0.0038(8) 0.0021(8)
N4 0.0761(15) 0.0355(10) 0.0713(14) 0.0067(9) -0.0052(11) 0.0024(9)
C2 0.0373(10) 0.0356(10) 0.0308(9) 0.0010(7) -0.0028(7) 0.0015(8)
C6 0.0455(11) 0.0316(9) 0.0401(10) 0.0057(8) 0.0038(8) 0.0007(8)
C7 0.0460(11) 0.0355(10) 0.0338(10) 0.0024(8) 0.0136(8) -0.0008(8)
C11 0.0507(12) 0.0331(10) 0.0455(11) 0.0004(8) 0.0095(9) 0.0020(8)
C8 0.0430(10) 0.0329(10) 0.0344(9) 0.0010(7) 0.0107(8) -0.0021(8)
C12' 0.049(3) 0.034(2) 0.041(3) -0.009(2) 0.007(2) -0.003(2)
C13' 0.046(3) 0.037(2) 0.031(2) -0.0056(17) 0.0083(19) -0.0005(19)
C9 0.047(2) 0.036(2) 0.055(3) -0.0006(18) 0.0051(19) -0.0076(16)
C10 0.047(2) 0.045(2) 0.055(3) 0.0024(18) -0.001(2) 0.0022(17)
C13 0.051(3) 0.041(2) 0.051(3) 0.0019(19) -0.003(2) -0.0020(19)
C12 0.057(3) 0.035(2) 0.062(3) 0.002(2) 0.003(2) -0.015(2)
C9' 0.043(3) 0.033(2) 0.034(2) -0.0049(18) 0.0099(19) -0.0037(19)
C10' 0.044(3) 0.039(2) 0.033(2) -0.0007(18) 0.004(2) 0.0030(19)

loop_
_atom_type_symbol
_atom_type_description
_atom_type_scat_dispersion_real
_atom_type_scat_dispersion_imag
_atom_type_scat_source
C C 0.0033 0.0016 'International Tables Vol C Tables 4.2.6.8 and 6.1.1.4'
H H 0.0000 0.0000 'International Tables Vol C Tables 4.2.6.8 and 6.1.1.4'
F F 0.0171 0.0103 'International Tables Vol C Tables 4.2.6.8 and 6.1.1.4'
N N 0.0061 0.0033 'International Tables Vol C Tables 4.2.6.8 and 6.1.1.4'
O O 0.0106 0.0060 'International Tables Vol C Tables 4.2.6.8 and 6.1.1.4'

loop_
_geom_angle_atom_site_label_1
_geom_angle_atom_site_label_2
_geom_angle_atom_site_label_3
_geom_angle
C4 N3 C2 119.82(16)
C2 N1 H1 118.9
C6 N1 H1 118.9
C6 N1 C2 122.13(17)
H41A N41 H41B 120.0
C4 N41 H41A 120.0
C4 N41 H41B 120.0
C7 O2 H2 109.5
N3 C4 C5 119.97(18)
N41 C4 N3 120.30(17)
N41 C4 C5 119.73(18)
F51 C5 C4 118.23(17)
C6 C5 F51 121.62(17)
C6 C5 C4 120.12(18)
H4A N4 H4B 120.8
C11 N4 H4A 110.0
C11 N4 H4B 117.1
O21 C2 N3 121.25(17)
O21 C2 N1 119.49(18)
N3 C2 N1 119.26(17)
N1 C6 H6 120.7
C5 C6 N1 118.69(18)
C5 C6 H6 120.7
O3 C7 O2 121.65(19)
O3 C7 C8 123.59(19)
O2 C7 C8 114.75(17)
N4 C11 C10 120.9(3)
N4 C11 C10' 121.1(3)
C12' C11 N4 120.2(3)
C12' C11 C10' 118.6(3)
C12 C11 N4 121.3(3)
C12 C11 C10 117.5(3)
C13' C8 C7 123.7(3)
C13' C8 C9' 117.6(3)
C9 C8 C7 118.2(2)
C9 C8 C13 119.2(3)
C13 C8 C7 122.6(2)
C9' C8 C7 118.7(2)
C11 C12' H12' 119.3
C11 C12' C13' 121.5(5)
C13' C12' H12' 119.3
C8 C13' H13' 119.5
C12' C13' C8 121.0(4)
C12' C13' H13' 119.5
C8 C9 H9 119.4
C8 C9 C10 121.1(4)
C10 C9 H9 119.4
C11 C10 H10 120.0
C9 C10 C11 120.0(4)
C9 C10 H10 120.0
C8 C13 H13 120.2
C12 C13 C8 119.6(4)
C12 C13 H13 120.2
C11 C12 C13 122.2(4)
C11 C12 H12 118.9
C13 C12 H12 118.9
C8 C9' H9' 119.3
C10' C9' C8 121.4(4)
C10' C9' H9' 119.3
C11 C10' H10' 120.3
C9' C10' C11 119.4(4)
C9' C10' H10' 120.3

loop_
_geom_bond_atom_site_label_1
_geom_bond_atom_site_label_2
_geom_bond_distance
F51 C5 1.347(2)
O21 C2 1.244(2)
O3 C7 1.212(2)
N3 C4 1.336(2)
N3 C2 1.363(3)
N1 H1 0.8600
N1 C2 1.371(2)
N1 C6 1.356(3)
N41 H41A 0.8600
N41 H41B 0.8600
N41 C4 1.321(3)
O2 H2 0.8200
O2 C7 1.314(3)
C4 C5 1.422(3)
C5 C6 1.333(3)
N4 H4A 0.8720
N4 H4B 0.9225
N4 C11 1.381(3)
C6 H6 0.9300
C7 C8 1.473(3)
C11 C12' 1.365(7)
C11 C10 1.423(5)
C11 C12 1.361(6)
C11 C10' 1.414(5)
C8 C13' 1.388(5)
C8 C9 1.357(5)
C8 C13 1.403(5)
C8 C9' 1.402(5)
C12' H12' 0.9300
C12' C13' 1.367(8)
C13' H13' 0.9300
C9 H9 0.9300
C9 C10 1.381(6)
C10 H10 0.9300
C13 H13 0.9300
C13 C12 1.376(7)
C12 H12 0.9300
C9' H9' 0.9300
C9' C10' 1.370(6)
C10' H10' 0.9300

loop_
_geom_torsion_atom_site_label_1
_geom_torsion_atom_site_label_2
_geom_torsion_atom_site_label_3
_geom_torsion_atom_site_label_4
_geom_torsion
F51 C5 C6 N1 178.54(17)
O3 C7 C8 C13' 155.9(3)
O3 C7 C8 C9 14.2(4)
O3 C7 C8 C13 -164.4(3)
O3 C7 C8 C9' -24.0(4)
N3 C4 C5 F51 -179.33(16)
N3 C4 C5 C6 -1.4(3)
N41 C4 C5 F51 -0.3(3)
N41 C4 C5 C6 177.66(18)
O2 C7 C8 C13' -25.3(4)
O2 C7 C8 C9 -166.9(3)
O2 C7 C8 C13 14.4(4)
O2 C7 C8 C9' 154.8(3)
C4 N3 C2 O21 179.01(17)
C4 N3 C2 N1 -0.9(3)
C4 C5 C6 N1 0.7(3)
N4 C11 C12' C13' 175.3(4)
N4 C11 C10 C9 179.9(4)
N4 C11 C12 C13 179.4(4)
N4 C11 C10' C9' -175.2(4)
C2 N3 C4 N41 -177.56(16)
C2 N3 C4 C5 1.5(3)
C2 N1 C6 C5 -0.1(3)
C6 N1 C2 O21 -179.72(18)
C6 N1 C2 N3 0.2(3)
C7 C8 C13' C12' 177.5(4)
C7 C8 C9 C10 179.0(4)
C7 C8 C13 C12 -179.9(4)
C7 C8 C9' C10' -177.2(4)
C11 C12' C13' C8 4.8(8)
C8 C9 C10 C11 5.2(7)
C8 C13 C12 C11 -3.6(8)
C8 C9' C10' C11 -5.2(7)
C12' C11 C10' C9' 7.1(7)
C13' C8 C9' C10' 2.9(7)
C9 C8 C13 C12 1.4(7)
C10 C11 C12 C13 6.2(7)
C13 C8 C9 C10 -2.3(7)
C12 C11 C10 C9 -6.9(6)
C9' C8 C13' C12' -2.6(7)
C10' C11 C12' C13' -6.9(7)
